data_4125618
loop_
_publ_author_name
'Roy, Souvik'
'Sharma, Bhaskar'
'P\'ecaut, Jacques'
'Simon, Philippe'
'Fontecave, Marc'
'Tran, Phong D.'
'Derat, Etienne'
'Artero, Vincent'

_publ_section_title
;
 Molecular Cobalt Complexes with Pendant Amines for Selective
 Electrocatalytic Reduction of Carbon Dioxide to Formic Acid.
;
_journal_issue 10
_journal_name_full 'Journal of the American Chemical Society'
_journal_page_first 3685
_journal_page_last 3696
_journal_paper_doi 10.1021/jacs.6b11474
_journal_volume 139
_journal_year 2017
_chemical_formula_moiety 'C37 H52 Co N3 P2, 2(C F3 O3 S), 0.5(H2 O)'
_chemical_formula_sum 'C39 H53 Co F6 N3 O6.5 P2 S2'
_chemical_formula_weight 966.83
_space_group_crystal_system monoclinic
_space_group_IT_number 15
_space_group_name_Hall '-I 2ya'
_space_group_name_H-M_alt 'I 1 2/a 1'
_symmetry_space_group_name_Hall '-I 2ya'
_symmetry_space_group_name_H-M 'I 1 2/a 1'
_atom_sites_solution_hydrogens mixed
_audit_creation_date 2016-03-31
_audit_creation_method
;
Olex2 1.2
(compiled 2015.09.30 svn.r3233 for OlexSys, GUI svn.r5103)
;
_cell_angle_alpha 90
_cell_angle_beta 99.657(15)
_cell_angle_gamma 90
_cell_formula_units_Z 8
_cell_length_a 19.614(3)
_cell_length_b 10.4389(9)
_cell_length_c 42.807(7)
_cell_measurement_reflns_used 2058
_cell_measurement_temperature 150.00(10)
_cell_measurement_theta_max 22.9930
_cell_measurement_theta_min 2.1420
_cell_volume 8640(2)
_computing_cell_refinement 'CrysAlisPro 1.171.38.41 (Rigaku OD, 2015)'
_computing_data_collection 'CrysAlisPro 1.171.38.41 (Rigaku OD, 2015)'
_computing_data_reduction 'CrysAlisPro 1.171.38.41 (Rigaku OD, 2015)'
_computing_molecular_graphics 'Olex2 (Dolomanov et al., 2009)'
_computing_publication_material 'Olex2 (Dolomanov et al., 2009)'
_computing_structure_refinement 'ShelXL (Sheldrick, 2015)'
_computing_structure_solution 'ShelXT (Sheldrick, 2015)'
_diffrn_ambient_environment N~2~
_diffrn_ambient_temperature 150.00(10)
_diffrn_detector 'CCD plate'
_diffrn_detector_area_resol_mean 15.9653
_diffrn_detector_type Sapphire3
_diffrn_measured_fraction_theta_full 0.984
_diffrn_measured_fraction_theta_max 0.983
_diffrn_measurement_details
;
List of Runs (angles in degrees, time in seconds):

  # Type    Start    End  Width  t~exp~   \w     \q     \k     \f   Frames
--------------------------------------------------------------------------
  1  \w     -4.00  95.00   1.00   30.00    --   25.56  77.00-120.00   99
  2  \w    -25.00  67.00   1.00   30.00    --   25.56 -99.00 150.00   92
  3  \w    -96.00 -19.00   1.00   30.00    --  -26.97 -57.00   0.00   77
;
_diffrn_measurement_device 'four-circle diffractometer'
_diffrn_measurement_device_type 'Xcalibur, Sapphire3'
_diffrn_measurement_method '\w scans'
_diffrn_orient_matrix_type 'CrysAlisPro convention (1999,Acta A55,543-557)'
_diffrn_orient_matrix_UB_11 0.0037158000
_diffrn_orient_matrix_UB_12 -0.0675754000
_diffrn_orient_matrix_UB_13 0.0007250000
_diffrn_orient_matrix_UB_21 0.0300978000
_diffrn_orient_matrix_UB_22 0.0070180000
_diffrn_orient_matrix_UB_23 0.0116549000
_diffrn_orient_matrix_UB_31 -0.0206007000
_diffrn_orient_matrix_UB_32 -0.0024220000
_diffrn_orient_matrix_UB_33 0.0121014000
_diffrn_radiation_monochromator graphite
_diffrn_radiation_probe x-ray
_diffrn_radiation_type MoK\a
_diffrn_radiation_wavelength 0.71073
_diffrn_reflns_av_R_equivalents 0.1116
_diffrn_reflns_av_unetI/netI 0.3041
_diffrn_reflns_Laue_measured_fraction_full 0.984
_diffrn_reflns_Laue_measured_fraction_max 0.983
_diffrn_reflns_limit_h_max 24
_diffrn_reflns_limit_h_min -19
_diffrn_reflns_limit_k_max 13
_diffrn_reflns_limit_k_min -12
_diffrn_reflns_limit_l_max 53
_diffrn_reflns_limit_l_min -49
_diffrn_reflns_number 19408
_diffrn_reflns_point_group_measured_fraction_full 0.984
_diffrn_reflns_point_group_measured_fraction_max 0.983
_diffrn_reflns_theta_full 26.000
_diffrn_reflns_theta_max 26.372
_diffrn_reflns_theta_min 1.930
_diffrn_source 'fine-focus sealed X-ray tube'
_diffrn_source_type 'Enhance (Mo) X-ray Source'
_exptl_absorpt_coefficient_mu 0.644
_exptl_absorpt_correction_T_max 1.00000
_exptl_absorpt_correction_T_min 0.92289
_exptl_absorpt_correction_type multi-scan
_exptl_absorpt_process_details
;
CrysAlisPro 1.171.38.41 (Rigaku Oxford Diffraction, 2015)
Empirical absorption correction using spherical harmonics,
 implemented in SCALE3 ABSPACK scaling algorithm.
;
_exptl_crystal_colour 'translucent intense red'
_exptl_crystal_density_diffrn 1.486
_exptl_crystal_description plate
_exptl_crystal_F_000 4024
_exptl_crystal_size_max 0.267
_exptl_crystal_size_mid 0.155
_exptl_crystal_size_min 0.032
_refine_diff_density_max 0.416
_refine_diff_density_min -0.428
_refine_diff_density_rms 0.080
_refine_ls_extinction_method none
_refine_ls_goodness_of_fit_ref 0.856
_refine_ls_hydrogen_treatment constr
_refine_ls_matrix_type full
_refine_ls_number_parameters 653
_refine_ls_number_reflns 8681
_refine_ls_number_restraints 282
_refine_ls_restrained_S_all 0.848
_refine_ls_R_factor_all 0.1873
_refine_ls_R_factor_gt 0.0745
_refine_ls_shift/su_max 0.000
_refine_ls_shift/su_mean 0.000
_refine_ls_structure_factor_coef Fsqd
_refine_ls_weighting_details 'w=1/[\s^2^(Fo^2^)+(0.0193P)^2^] where P=(Fo^2^+2Fc^2^)/3'
_refine_ls_weighting_scheme calc
_refine_ls_wR_factor_gt 0.1006
_refine_ls_wR_factor_ref 0.1140
_reflns_Friedel_coverage 0.000
_reflns_number_gt 3215
_reflns_number_total 8681
_reflns_threshold_expression 'I > 2\s(I)'
_cod_data_source_file ja6b11474_si_002.cif
_cod_data_source_block sr2015-46_2_twin1_hklf4
_cod_depositor_comments 'Adding full bibliography for 4125618--4125621.cif.'
_cod_original_cell_volume 8641(2)
_cod_original_formula_sum 'C39 H53 Co F6 N3 O6.50 P2 S2'
_cod_database_code 4125618
_chemical_oxdiff_formula 'C37 H49 Co F6 N2 O6 P2 S2'
_shelx_space_group_comment
;
The symmetry employed for this shelxl refinement is uniquely defined
by the following loop, which should always be used as a source of
symmetry information in preference to the above space-group names.
They are only intended as comments.
;
_olex2_refinement_description
;
1. Fixed Uiso
 At 1.2 times of:
  All C(H) groups, All C(H,H) groups, All C(H,H,H,H) groups
 At 1.5 times of:
  All C(H,H,H) groups, All O(H,H) groups
2. Uiso/Uaniso restraints and constraints
F1S2 \\sim F2S2 \\sim F3S2 \\sim F4S2 \\sim F5S2 \\sim F6S2 \\sim C2S \\sim
C3S: within 1.7A with sigma of 0.01 and sigma for terminal atoms of 0.01
C6 \\sim C6B \\sim C7 \\sim C7B \\sim C8 \\sim C8B \\sim C9 \\sim C9B \\sim C10
\\sim C10B \\sim C11 \\sim C11B: within 1.7A with sigma of 0.01 and sigma for
terminal atoms of 0.01
C41 \\sim C41B \\sim C42 \\sim C42B: within 1.7A with sigma of 0.01 and sigma
for terminal atoms of 0.01
3. Others
 Sof(H5BC)=Sof(H5BD)=Sof(C6B)=Sof(C7B)=Sof(H7B)=Sof(C8B)=Sof(H8B)=Sof(C9B)=
 Sof(H9B)=Sof(C10B)=Sof(H10B)=Sof(C11B)=Sof(H11B)=1-FVAR(1)
 Sof(H5AA)=Sof(H5AB)=Sof(C6)=Sof(C7)=Sof(H7)=Sof(C8)=Sof(H8)=Sof(C9)=Sof(H9)=
 Sof(C10)=Sof(H10)=Sof(C11)=Sof(H11)=FVAR(1)
 Sof(F4S2)=Sof(F5S2)=Sof(F6S2)=Sof(C3S)=1-FVAR(2)
 Sof(F1S2)=Sof(F2S2)=Sof(F3S2)=Sof(C2S)=FVAR(2)
 Sof(C41)=Sof(C42)=Sof(H42A)=Sof(H42B)=Sof(H42C)=1-FVAR(3)
 Sof(C41B)=Sof(C42B)=Sof(H42D)=Sof(H42E)=Sof(H42F)=FVAR(3)
 Fixed Sof: H1C(0.5) H1D(0.5)
4.a Free rotating group:
 O1(H1C,H1D)
4.b Ternary CH refined with riding coordinates:
 C12(H12), C25(H25)
4.c Secondary CH2 refined with riding coordinates:
 C1(H1A,H1B), C2(H2A,H2B), C3(H3A,H3B), C4(H4A,H4B), C5(H5AA,H5AB), C5(H5BC,
 H5BD), C13(H13A,H13B), C14(H14A,H14B), C15(H15A,H15B), C16(H16A,H16B),
 C17(H17A,H17B), C18(H18A,H18B), C26(H26A,H26B), C27(H27A,H27B), C28(H28A,H28B),
  C29(H29A,H29B), C30(H30A,H30B)
4.d Aromatic/amide H refined with riding coordinates:
 C7(H7), C7B(H7B), C8(H8), C8B(H8B), C9(H9), C9B(H9B), C10(H10), C10B(H10B),
 C11(H11), C11B(H11B), C20(H20), C21(H21), C22(H22), C23(H23), C24(H24),
 C31(H31), C32(H32), C33(H33), C34(H34), C35(H35)
4.e Idealised Me refined as rotating group:
 C42(H42A,H42B,H42C), C42B(H42D,H42E,H42F)
;
_shelx_shelxl_version_number 2014/7
_olex2_submission_special_instructions 'No special instructions were received'
_oxdiff_exptl_absorpt_empirical_details
;
Empirical correction (ABSPACK) includes:
- Absorption correction using spherical harmonics
- Frame scaling
;
_oxdiff_exptl_absorpt_empirical_full_max 1.113
_oxdiff_exptl_absorpt_empirical_full_min 0.910
_oxdiff_twin_integration_method simultaneous
_oxdiff_twin_items 2
_twin_special_details
;
Component 2 rotated by -178.6587\% 
 around [0.94 -0.00 -0.34] (reciprocal) or [1.00 -0.00 0.00] (direct)
;

loop_
_space_group_symop_operation_xyz
'x, y, z'
'-x+1/2, y, -z'
'x+1/2, y+1/2, z+1/2'
'-x+1, y+1/2, -z+1/2'
'-x, -y, -z'
'x-1/2, -y, z'
'-x+1/2, -y+1/2, -z+1/2'
'x, -y+1/2, z+1/2'

loop_
_atom_site_label
_atom_site_type_symbol
_atom_site_fract_x
_atom_site_fract_y
_atom_site_fract_z
_atom_site_U_iso_or_equiv
_atom_site_adp_type
_atom_site_occupancy
_atom_site_site_symmetry_order
_atom_site_calc_flag
_atom_site_refinement_flags_posn
_atom_site_refinement_flags_adp
_atom_site_refinement_flags_occupancy
_atom_site_disorder_assembly
_atom_site_disorder_group
Co1 Co 0.58341(4) 0.15652(6) 0.41663(2) 0.0234(2) Uani 1 1 d . . . . .
P1 P 0.47218(9) 0.19849(13) 0.40875(4) 0.0255(5) Uani 1 1 d . . . . .
P2 P 0.57231(8) 0.20755(13) 0.36621(4) 0.0215(4) Uani 1 1 d . . . . .
N1 N 0.4717(2) 0.0230(4) 0.36062(13) 0.0229(14) Uani 1 1 d . . . . .
N2 N 0.4619(3) 0.3697(4) 0.36100(14) 0.0324(16) Uani 1 1 d . . . . .
N41 N 0.6132(3) 0.3235(4) 0.42890(13) 0.0392(16) Uani 1 1 d . . . . .
C1 C 0.4248(3) 0.0960(5) 0.37769(16) 0.0312(19) Uani 1 1 d . . . . .
H1A H 0.3962 0.0365 0.3872 0.037 Uiso 1 1 calc R . . . .
H1B H 0.3945 0.1487 0.3627 0.037 Uiso 1 1 calc R . . . .
C2 C 0.5125(3) 0.0998(5) 0.34243(16) 0.0297(19) Uani 1 1 d . . . . .
H2A H 0.4815 0.1497 0.3270 0.036 Uiso 1 1 calc R . . . .
H2B H 0.5384 0.0430 0.3308 0.036 Uiso 1 1 calc R . . . .
C3 C 0.5348(3) 0.3674(5) 0.35713(15) 0.0263(18) Uani 1 1 d . . . . .
H3A H 0.5605 0.4300 0.3712 0.032 Uiso 1 1 calc R . . . .
H3B H 0.5385 0.3902 0.3355 0.032 Uiso 1 1 calc R . . . .
C4 C 0.4512(3) 0.3602(5) 0.39319(16) 0.038(2) Uani 1 1 d . . . . .
H4A H 0.4034 0.3797 0.3944 0.046 Uiso 1 1 calc R . . . .
H4B H 0.4802 0.4222 0.4061 0.046 Uiso 1 1 calc R . . . .
C5 C 0.4349(3) -0.0835(5) 0.34107(17) 0.0336(19) Uani 1 1 d . . . . .
H5AA H 0.4081 -0.1319 0.3541 0.040 Uiso 0.514(16) 1 calc R . . A 1
H5AB H 0.4691 -0.1410 0.3348 0.040 Uiso 0.514(16) 1 calc R . . A 1
H5BC H 0.4687 -0.1483 0.3382 0.040 Uiso 0.486(16) 1 calc R . . A 2
H5BD H 0.4025 -0.1224 0.3530 0.040 Uiso 0.486(16) 1 calc R . . A 2
C6 C 0.386(2) -0.038(5) 0.3109(15) 0.044(4) Uani 0.514(16) 1 d . U . A 1
C6B C 0.396(2) -0.047(5) 0.3093(16) 0.043(4) Uani 0.486(16) 1 d . U . A 2
C7 C 0.3262(15) 0.022(2) 0.3143(5) 0.043(4) Uani 0.514(16) 1 d . U . A 1
H7 H 0.3143 0.0316 0.3343 0.052 Uiso 0.514(16) 1 calc R . . A 1
C7B C 0.3351(18) 0.006(3) 0.3044(6) 0.045(4) Uani 0.486(16) 1 d . U . A 2
H7B H 0.3138 0.0207 0.3219 0.054 Uiso 0.486(16) 1 calc R . . A 2
C8 C 0.2813(11) 0.0705(17) 0.2867(5) 0.048(3) Uani 0.514(16) 1 d . U . A 1
H8 H 0.2386 0.1068 0.2881 0.058 Uiso 0.514(16) 1 calc R . . A 1
C8B C 0.2978(13) 0.046(2) 0.2733(5) 0.052(4) Uani 0.486(16) 1 d . U . A 2
H8B H 0.2530 0.0779 0.2707 0.063 Uiso 0.486(16) 1 calc R . . A 2
C9 C 0.3036(13) 0.0611(19) 0.2588(5) 0.052(4) Uani 0.514(16) 1 d . U . A 1
H9 H 0.2753 0.0936 0.2409 0.063 Uiso 0.514(16) 1 calc R . . A 1
C9B C 0.3332(11) 0.0321(18) 0.2476(6) 0.051(4) Uani 0.486(16) 1 d . U . A 2
H9B H 0.3135 0.0606 0.2275 0.061 Uiso 0.486(16) 1 calc R . . A 2
C10 C 0.3662(11) 0.0061(17) 0.2547(6) 0.052(4) Uani 0.514(16) 1 d . U . A 1
H10 H 0.3804 0.0013 0.2351 0.063 Uiso 0.514(16) 1 calc R . . A 1
C10B C 0.3996(12) -0.0258(17) 0.2527(5) 0.050(4) Uani 0.486(16) 1 d . U . A 2
H10B H 0.4225 -0.0361 0.2355 0.061 Uiso 0.486(16) 1 calc R . . A 2
C11 C 0.4058(13) -0.041(2) 0.2822(7) 0.049(4) Uani 0.514(16) 1 d . U . A 1
H11 H 0.4486 -0.0764 0.2808 0.059 Uiso 0.514(16) 1 calc R . . A 1
C11B C 0.4320(13) -0.068(2) 0.2824(7) 0.048(4) Uani 0.486(16) 1 d . U . A 2
H11B H 0.4749 -0.1081 0.2850 0.057 Uiso 0.486(16) 1 calc R . . A 2
C12 C 0.6505(3) 0.2083(5) 0.34783(15) 0.0246(17) Uani 1 1 d . . . . .
H12 H 0.6683 0.1204 0.3488 0.030 Uiso 1 1 calc R . . . .
C13 C 0.6353(3) 0.2459(5) 0.31320(15) 0.0257(18) Uani 1 1 d . . . . .
H13A H 0.6179 0.3329 0.3112 0.031 Uiso 1 1 calc R . . . .
H13B H 0.6003 0.1895 0.3019 0.031 Uiso 1 1 calc R . . . .
C14 C 0.7024(3) 0.2358(6) 0.29899(17) 0.037(2) Uani 1 1 d . . . . .
H14A H 0.7174 0.1471 0.2997 0.045 Uiso 1 1 calc R . . . .
H14B H 0.6930 0.2620 0.2769 0.045 Uiso 1 1 calc R . . . .
C15 C 0.7588(4) 0.3166(6) 0.31629(18) 0.050(2) Uani 1 1 d . . . . .
H15A H 0.7461 0.4062 0.3135 0.059 Uiso 1 1 calc R . . . .
H15B H 0.8006 0.3032 0.3074 0.059 Uiso 1 1 calc R . . . .
C16 C 0.7728(3) 0.2850(6) 0.35139(17) 0.046(2) Uani 1 1 d . . . . .
H16A H 0.8073 0.3437 0.3622 0.055 Uiso 1 1 calc R . . . .
H16B H 0.7915 0.1989 0.3543 0.055 Uiso 1 1 calc R . . . .
C17 C 0.7078(3) 0.2937(5) 0.36638(16) 0.0301(18) Uani 1 1 d . . . . .
H17A H 0.6920 0.3819 0.3660 0.036 Uiso 1 1 calc R . . . .
H17B H 0.7179 0.2658 0.3883 0.036 Uiso 1 1 calc R . . . .
C18 C 0.4257(3) 0.4820(5) 0.34447(17) 0.039(2) Uani 1 1 d . . . . .
H18A H 0.3790 0.4856 0.3491 0.047 Uiso 1 1 calc R . . . .
H18B H 0.4494 0.5596 0.3527 0.047 Uiso 1 1 calc R . . . .
C19 C 0.4226(3) 0.4780(6) 0.30962(17) 0.0287(18) Uani 1 1 d . . . . .
C20 C 0.3938(4) 0.3728(6) 0.29189(19) 0.042(2) Uani 1 1 d . . . . .
H20 H 0.3765 0.3042 0.3020 0.051 Uiso 1 1 calc R . . . .
C21 C 0.3907(4) 0.3702(6) 0.2600(2) 0.051(2) Uani 1 1 d . . . . .
H21 H 0.3719 0.2988 0.2488 0.062 Uiso 1 1 calc R . . . .
C22 C 0.4150(4) 0.4720(6) 0.24355(19) 0.053(2) Uani 1 1 d . . . . .
H22 H 0.4122 0.4708 0.2216 0.064 Uiso 1 1 calc R . . . .
C23 C 0.4437(4) 0.5748(7) 0.2619(2) 0.062(3) Uani 1 1 d . . . . .
H23 H 0.4606 0.6438 0.2517 0.075 Uiso 1 1 calc R . . . .
C24 C 0.4482(4) 0.5792(6) 0.29422(18) 0.041(2) Uani 1 1 d . . . . .
H24 H 0.4682 0.6493 0.3056 0.050 Uiso 1 1 calc R . . . .
C25 C 0.4287(3) 0.1845(5) 0.44347(14) 0.0230(16) Uani 1 1 d . . . . .
H25 H 0.4389 0.0988 0.4524 0.028 Uiso 1 1 calc R . . . .
C26 C 0.3497(3) 0.1957(5) 0.43493(15) 0.0315(18) Uani 1 1 d . . . . .
H26A H 0.3375 0.2799 0.4261 0.038 Uiso 1 1 calc R . . . .
H26B H 0.3325 0.1324 0.4190 0.038 Uiso 1 1 calc R . . . .
C27 C 0.3161(3) 0.1751(6) 0.46396(16) 0.0391(19) Uani 1 1 d . . . . .
H27A H 0.3241 0.0878 0.4714 0.047 Uiso 1 1 calc R . . . .
H27B H 0.2666 0.1880 0.4584 0.047 Uiso 1 1 calc R . . . .
C28 C 0.3458(4) 0.2680(5) 0.49019(18) 0.045(2) Uani 1 1 d . . . . .
H28A H 0.3318 0.3544 0.4836 0.054 Uiso 1 1 calc R . . . .
H28B H 0.3263 0.2485 0.5090 0.054 Uiso 1 1 calc R . . . .
C29 C 0.4241(4) 0.2633(5) 0.49849(17) 0.044(2) Uani 1 1 d . . . . .
H29A H 0.4382 0.1817 0.5084 0.053 Uiso 1 1 calc R . . . .
H29B H 0.4400 0.3306 0.5136 0.053 Uiso 1 1 calc R . . . .
C30 C 0.4577(3) 0.2804(5) 0.46901(15) 0.0304(18) Uani 1 1 d . . . . .
H30A H 0.4494 0.3667 0.4609 0.036 Uiso 1 1 calc R . . . .
H30B H 0.5073 0.2685 0.4746 0.036 Uiso 1 1 calc R . . . .
C31 C 0.5625(3) -0.0286(5) 0.42836(17) 0.031(2) Uani 1 1 d . . . . .
H31 H 0.5188 -0.0659 0.4244 0.037 Uiso 1 1 calc R . . . .
C32 C 0.5920(4) 0.0382(5) 0.45689(18) 0.035(2) Uani 1 1 d . . . . .
H32 H 0.5714 0.0520 0.4746 0.042 Uiso 1 1 calc R . . . .
C33 C 0.6578(4) 0.0781(5) 0.45264(16) 0.0338(19) Uani 1 1 d . . . . .
H33 H 0.6889 0.1237 0.4673 0.041 Uiso 1 1 calc R . . . .
C34 C 0.6696(4) 0.0379(5) 0.42228(16) 0.0313(19) Uani 1 1 d . . . . .
H34 H 0.7095 0.0529 0.4138 0.038 Uiso 1 1 calc R . . . .
C35 C 0.6110(4) -0.0279(5) 0.40736(16) 0.0307(19) Uani 1 1 d . . . . .
H35 H 0.6051 -0.0646 0.3873 0.037 Uiso 1 1 calc R . . . .
C41 C 0.646(2) 0.416(5) 0.4342(12) 0.033(5) Uani 0.53(3) 1 d . U . B 2
C41B C 0.627(2) 0.428(5) 0.4351(13) 0.032(5) Uani 0.47(3) 1 d . U . B 1
C42 C 0.6865(15) 0.535(2) 0.4418(5) 0.037(5) Uani 0.53(3) 1 d . U . B 2
H42A H 0.6609 0.6067 0.4318 0.055 Uiso 0.53(3) 1 calc GR . . B 2
H42B H 0.7296 0.5280 0.4342 0.055 Uiso 0.53(3) 1 calc GR . . B 2
H42C H 0.6952 0.5474 0.4643 0.055 Uiso 0.53(3) 1 calc GR . . B 2
C42B C 0.6495(16) 0.555(2) 0.4397(6) 0.037(5) Uani 0.47(3) 1 d . U . B 1
H42D H 0.6193 0.6103 0.4257 0.055 Uiso 0.47(3) 1 calc GR . . B 1
H42E H 0.6958 0.5628 0.4354 0.055 Uiso 0.47(3) 1 calc GR . . B 1
H42F H 0.6486 0.5797 0.4613 0.055 Uiso 0.47(3) 1 calc GR . . B 1
S2 S 0.12900(10) 0.29802(16) 0.34490(5) 0.0408(5) Uani 1 1 d . . . . .
F1S2 F 0.2341(9) 0.1794(13) 0.3735(4) 0.075(3) Uani 0.570(11) 1 d . U . C 1
F2S2 F 0.2597(6) 0.2911(10) 0.3364(3) 0.068(3) Uani 0.570(11) 1 d . U . C 1
F3S2 F 0.2404(5) 0.3855(8) 0.3773(3) 0.066(3) Uani 0.570(11) 1 d . U . C 1
F4S2 F 0.2353(12) 0.1429(18) 0.3625(5) 0.070(4) Uani 0.430(11) 1 d . U . C 2
F5S2 F 0.2312(8) 0.2397(13) 0.3183(4) 0.076(4) Uani 0.430(11) 1 d . U . C 2
F6S2 F 0.2610(7) 0.3432(13) 0.3627(5) 0.075(3) Uani 0.430(11) 1 d . U . C 2
O1S2 O 0.1045(3) 0.1797(4) 0.33165(14) 0.0819(19) Uani 1 1 d . . . . .
O2S2 O 0.1223(2) 0.4086(3) 0.32426(12) 0.0527(15) Uani 1 1 d . . . . .
O3S2 O 0.1104(3) 0.3191(4) 0.37484(14) 0.093(2) Uani 1 1 d . . . . .
C2S C 0.2139(14) 0.280(2) 0.3596(5) 0.068(3) Uani 0.570(11) 1 d . U . C 1
C3S C 0.2182(19) 0.261(3) 0.3479(8) 0.067(3) Uani 0.430(11) 1 d . U . C 2
S1 S 0.36754(10) -0.17827(14) 0.45064(5) 0.0353(5) Uani 1 1 d . . . . .
F1S1 F 0.3432(3) -0.4091(3) 0.42774(12) 0.0837(17) Uani 1 1 d . . . . .
F2S1 F 0.4456(3) -0.3399(4) 0.42686(15) 0.112(2) Uani 1 1 d . . . . .
F3S1 F 0.4159(2) -0.4021(3) 0.47030(12) 0.0711(16) Uani 1 1 d . . . . .
O1S1 O 0.3135(2) -0.1998(4) 0.46903(13) 0.0690(19) Uani 1 1 d . . . . .
O2S1 O 0.4283(2) -0.1224(3) 0.46774(12) 0.0435(14) Uani 1 1 d . . . . .
O3S1 O 0.3442(3) -0.1267(4) 0.41980(12) 0.0629(16) Uani 1 1 d . . . . .
C1S C 0.3944(5) -0.3390(7) 0.4432(2) 0.062(3) Uani 1 1 d . . . . .
O1 O 0.7500 0.3911(6) 0.5000 0.091(3) Uani 1 2 d S T P . .
H1C H 0.7280 0.3399 0.5101 0.137 Uiso 0.5 1 d G . . . .
H1D H 0.7228 0.4493 0.4914 0.137 Uiso 0.5 1 d G . . . .

loop_
_atom_site_aniso_label
_atom_site_aniso_U_11
_atom_site_aniso_U_22
_atom_site_aniso_U_33
_atom_site_aniso_U_23
_atom_site_aniso_U_13
_atom_site_aniso_U_12
Co1 0.0340(6) 0.0163(4) 0.0237(6) 0.0004(4) 0.0156(5) 0.0007(4)
P1 0.0329(12) 0.0196(8) 0.0281(12) 0.0032(8) 0.0171(10) 0.0011(8)
P2 0.0254(11) 0.0170(8) 0.0248(11) 0.0010(8) 0.0124(9) 0.0008(7)
N1 0.029(4) 0.014(2) 0.028(4) 0.003(3) 0.011(3) -0.002(2)
N2 0.044(4) 0.017(3) 0.043(4) 0.012(3) 0.027(4) 0.011(2)
N41 0.065(5) 0.025(3) 0.033(4) -0.009(3) 0.025(4) -0.002(3)
C1 0.027(5) 0.019(3) 0.051(6) 0.005(3) 0.015(4) -0.006(3)
C2 0.030(5) 0.019(3) 0.046(5) -0.004(3) 0.022(4) 0.003(3)
C3 0.040(5) 0.019(3) 0.025(4) -0.001(3) 0.018(4) -0.005(3)
C4 0.048(5) 0.029(3) 0.045(5) 0.000(4) 0.032(4) 0.008(3)
C5 0.040(5) 0.021(3) 0.039(5) -0.006(3) 0.006(4) -0.017(3)
C6 0.062(9) 0.028(6) 0.038(6) 0.005(5) -0.006(7) -0.014(6)
C6B 0.061(9) 0.026(6) 0.037(6) 0.005(5) -0.004(7) -0.014(6)
C7 0.060(8) 0.025(6) 0.039(7) 0.005(6) -0.004(7) -0.011(5)
C7B 0.062(8) 0.032(6) 0.037(7) 0.004(6) -0.004(7) -0.011(5)
C8 0.065(8) 0.035(6) 0.043(7) -0.001(6) 0.000(7) -0.010(5)
C8B 0.069(8) 0.039(6) 0.043(8) 0.001(7) -0.003(7) -0.013(5)
C9 0.070(8) 0.036(6) 0.045(7) 0.005(6) -0.005(7) -0.010(6)
C9B 0.067(9) 0.037(6) 0.045(7) 0.004(6) -0.004(7) -0.013(6)
C10 0.067(9) 0.035(6) 0.050(6) 0.007(6) -0.006(7) -0.013(6)
C10B 0.066(9) 0.035(6) 0.046(6) -0.001(6) -0.001(7) -0.012(6)
C11 0.064(9) 0.033(6) 0.045(5) 0.005(5) -0.006(7) -0.011(6)
C11B 0.066(9) 0.032(7) 0.041(6) 0.001(6) -0.001(7) -0.012(6)
C12 0.019(4) 0.026(3) 0.031(5) -0.006(3) 0.012(4) -0.001(3)
C13 0.030(5) 0.027(3) 0.021(5) 0.002(3) 0.008(4) 0.004(3)
C14 0.044(5) 0.049(4) 0.025(5) -0.003(4) 0.023(4) -0.001(4)
C15 0.039(5) 0.065(5) 0.053(6) 0.007(5) 0.035(5) 0.002(4)
C16 0.049(6) 0.050(4) 0.045(6) -0.011(4) 0.031(5) -0.022(4)
C17 0.025(4) 0.031(3) 0.037(5) -0.004(4) 0.009(4) -0.007(3)
C18 0.050(6) 0.017(3) 0.058(6) 0.010(4) 0.033(5) 0.015(3)
C19 0.016(4) 0.030(4) 0.042(5) 0.007(4) 0.006(4) 0.015(3)
C20 0.055(6) 0.022(4) 0.052(6) 0.019(4) 0.016(5) -0.003(3)
C21 0.055(6) 0.044(4) 0.051(6) 0.017(4) -0.005(5) -0.003(4)
C22 0.050(6) 0.059(5) 0.043(6) 0.022(5) -0.015(5) -0.013(4)
C23 0.082(7) 0.050(5) 0.048(6) 0.028(5) -0.009(6) -0.034(4)
C24 0.052(6) 0.033(4) 0.034(5) 0.014(4) -0.009(5) -0.002(4)
C25 0.031(5) 0.016(3) 0.024(4) 0.007(3) 0.012(4) 0.006(3)
C26 0.041(5) 0.026(3) 0.031(5) -0.009(3) 0.016(4) 0.003(3)
C27 0.045(5) 0.040(4) 0.040(5) -0.009(4) 0.029(4) -0.008(4)
C28 0.058(6) 0.037(4) 0.051(6) 0.004(4) 0.044(5) 0.005(4)
C29 0.056(6) 0.037(4) 0.049(6) 0.014(4) 0.036(5) 0.008(3)
C30 0.034(5) 0.028(3) 0.035(5) 0.011(3) 0.024(4) 0.008(3)
C31 0.039(5) 0.013(3) 0.048(6) 0.010(3) 0.025(5) 0.000(3)
C32 0.047(6) 0.021(4) 0.041(5) 0.013(4) 0.019(5) 0.008(3)
C33 0.063(6) 0.025(4) 0.014(4) -0.002(3) 0.009(4) 0.004(3)
C34 0.043(5) 0.019(3) 0.036(5) 0.011(3) 0.019(4) 0.001(3)
C35 0.060(6) 0.010(3) 0.027(5) 0.009(3) 0.023(4) 0.008(3)
C41 0.058(17) 0.031(8) 0.011(5) -0.004(6) 0.013(11) 0.004(10)
C41B 0.060(17) 0.029(8) 0.008(5) -0.002(6) 0.013(11) 0.002(11)
C42 0.059(16) 0.033(8) 0.020(5) -0.005(5) 0.014(10) -0.001(10)
C42B 0.062(16) 0.031(7) 0.019(6) -0.015(5) 0.014(11) 0.007(10)
S2 0.0467(15) 0.0342(10) 0.0444(14) 0.0016(10) 0.0159(12) -0.0030(9)
F1S2 0.073(5) 0.053(7) 0.093(9) 0.025(6) -0.002(6) 0.016(5)
F2S2 0.049(5) 0.069(6) 0.097(8) 0.006(5) 0.045(5) 0.008(4)
F3S2 0.065(6) 0.045(5) 0.086(8) 0.009(5) 0.006(5) -0.004(4)
F4S2 0.064(5) 0.057(8) 0.089(9) 0.018(6) 0.010(6) 0.022(6)
F5S2 0.058(7) 0.091(7) 0.091(9) -0.008(6) 0.045(6) 0.010(5)
F6S2 0.062(6) 0.065(6) 0.097(8) 0.011(6) 0.011(6) 0.000(5)
O1S2 0.093(5) 0.040(3) 0.095(5) 0.000(3) -0.035(4) -0.032(3)
O2S2 0.081(4) 0.033(3) 0.047(4) 0.013(3) 0.019(3) 0.005(2)
O3S2 0.170(6) 0.056(3) 0.079(5) 0.004(3) 0.095(5) 0.006(3)
C2S 0.061(5) 0.049(6) 0.094(8) 0.018(5) 0.011(6) 0.008(5)
C3S 0.057(5) 0.060(6) 0.090(8) 0.017(6) 0.025(6) 0.004(5)
S1 0.0497(14) 0.0232(9) 0.0359(13) 0.0002(9) 0.0155(11) -0.0023(9)
F1S1 0.136(5) 0.033(2) 0.072(4) -0.013(2) -0.011(4) -0.012(3)
F2S1 0.134(5) 0.077(3) 0.149(6) -0.039(4) 0.090(5) 0.009(3)
F3S1 0.101(4) 0.025(2) 0.077(4) 0.005(2) -0.015(3) 0.011(2)
O1S1 0.072(4) 0.054(3) 0.096(5) 0.010(3) 0.057(4) 0.001(3)
O2S1 0.055(4) 0.025(2) 0.049(4) -0.013(2) 0.002(3) -0.003(2)
O3S1 0.114(5) 0.035(3) 0.039(4) 0.013(3) 0.012(4) 0.002(3)
C1S 0.100(8) 0.026(4) 0.064(7) -0.019(5) 0.027(7) -0.008(5)
O1 0.147(9) 0.049(5) 0.101(9) 0.000 0.086(8) 0.000

loop_
_atom_type_symbol
_atom_type_description
_atom_type_scat_dispersion_real
_atom_type_scat_dispersion_imag
_atom_type_scat_source
C C 0.0033 0.0016 'International Tables Vol C Tables 4.2.6.8 and 6.1.1.4'
H H 0.0000 0.0000 'International Tables Vol C Tables 4.2.6.8 and 6.1.1.4'
Co Co 0.3494 0.9721 'International Tables Vol C Tables 4.2.6.8 and 6.1.1.4'
F F 0.0171 0.0103 'International Tables Vol C Tables 4.2.6.8 and 6.1.1.4'
N N 0.0061 0.0033 'International Tables Vol C Tables 4.2.6.8 and 6.1.1.4'
O O 0.0106 0.0060 'International Tables Vol C Tables 4.2.6.8 and 6.1.1.4'
P P 0.1023 0.0942 'International Tables Vol C Tables 4.2.6.8 and 6.1.1.4'
S S 0.1246 0.1234 'International Tables Vol C Tables 4.2.6.8 and 6.1.1.4'

loop_
_exptl_crystal_face_index_h
_exptl_crystal_face_index_k
_exptl_crystal_face_index_l
_exptl_crystal_face_perp_dist
0 0 1 0.0162
-1 0 -1 0.1154
1 0 1 0.1234
1 -1 -2 0.0713
-1 1 2 0.0633
-1 -1 2 0.0632
1 1 -2 0.0842
0 0 -1 0.0162

loop_
_geom_angle_atom_site_label_1
_geom_angle_atom_site_label_2
_geom_angle_atom_site_label_3
_geom_angle
P1 Co1 P2 82.45(7)
N41 Co1 P1 96.42(17)
N41 Co1 P2 91.40(17)
N41 Co1 C31 150.1(3)
N41 Co1 C32 109.6(3)
N41 Co1 C33 90.6(2)
N41 Co1 C34 108.1(2)
N41 Co1 C35 147.2(3)
C31 Co1 P1 89.49(19)
C31 Co1 P2 118.5(2)
C31 Co1 C32 40.5(2)
C31 Co1 C33 66.3(3)
C31 Co1 C34 66.6(2)
C31 Co1 C35 40.3(2)
C32 Co1 P1 100.62(19)
C32 Co1 P2 158.08(18)
C33 Co1 P1 137.74(19)
C33 Co1 P2 139.14(18)
C33 Co1 C32 38.8(2)
C34 Co1 P1 154.92(18)
C34 Co1 P2 101.74(19)
C34 Co1 C32 66.6(2)
C34 Co1 C33 39.7(2)
C35 Co1 P1 116.4(2)
C35 Co1 P2 91.33(19)
C35 Co1 C32 67.7(2)
C35 Co1 C33 66.7(3)
C35 Co1 C34 39.5(2)
C1 P1 Co1 111.38(19)
C1 P1 C4 102.6(3)
C1 P1 C25 107.0(3)
C4 P1 Co1 113.3(2)
C4 P1 C25 105.1(2)
C25 P1 Co1 116.3(2)
C2 P2 Co1 110.5(2)
C2 P2 C3 104.3(3)
C2 P2 C12 105.7(3)
C3 P2 Co1 113.4(2)
C12 P2 Co1 118.0(2)
C12 P2 C3 103.8(2)
C1 N1 C5 112.1(5)
C2 N1 C1 115.2(4)
C2 N1 C5 111.5(5)
C3 N2 C18 110.8(4)
C4 N2 C3 114.2(6)
C4 N2 C18 112.2(4)
C41 N41 Co1 163.7(16)
C41B N41 Co1 175(3)
P1 C1 H1A 109.2
P1 C1 H1B 109.2
N1 C1 P1 112.2(4)
N1 C1 H1A 109.2
N1 C1 H1B 109.2
H1A C1 H1B 107.9
P2 C2 H2A 108.8
P2 C2 H2B 108.8
N1 C2 P2 113.9(5)
N1 C2 H2A 108.8
N1 C2 H2B 108.8
H2A C2 H2B 107.7
P2 C3 H3A 109.5
P2 C3 H3B 109.5
N2 C3 P2 110.7(3)
N2 C3 H3A 109.5
N2 C3 H3B 109.5
H3A C3 H3B 108.1
P1 C4 H4A 109.5
P1 C4 H4B 109.5
N2 C4 P1 110.7(4)
N2 C4 H4A 109.5
N2 C4 H4B 109.5
H4A C4 H4B 108.1
N1 C5 H5AA 108.7
N1 C5 H5AB 108.7
N1 C5 H5BC 108.2
N1 C5 H5BD 108.2
N1 C5 C6 114(2)
H5AA C5 H5AB 107.6
H5BC C5 H5BD 107.4
C6 C5 H5AA 108.7
C6 C5 H5AB 108.7
C6B C5 N1 116(2)
C6B C5 H5BC 108.2
C6B C5 H5BD 108.2
C7 C6 C5 118(4)
C11 C6 C5 121(3)
C11 C6 C7 120(4)
C7B C6B C5 124(4)
C7B C6B C11B 119(5)
C11B C6B C5 117(3)
C6 C7 H7 120.2
C6 C7 C8 120(3)
C8 C7 H7 120.2
C6B C7B H7B 117.6
C6B C7B C8B 125(3)
C8B C7B H7B 117.6
C7 C8 H8 121.4
C9 C8 C7 117.2(17)
C9 C8 H8 121.4
C7B C8B H8B 121.8
C9B C8B C7B 116(2)
C9B C8B H8B 121.8
C8 C9 H9 117.7
C8 C9 C10 125(2)
C10 C9 H9 117.7
C8B C9B H9B 120.4
C8B C9B C10B 119(2)
C10B C9B H9B 120.4
C9 C10 H10 122.6
C11 C10 C9 115(2)
C11 C10 H10 122.6
C9B C10B H10B 118.7
C11B C10B C9B 122.6(19)
C11B C10B H10B 118.7
C6 C11 C10 124(2)
C6 C11 H11 118.0
C10 C11 H11 118.0
C6B C11B H11B 121.0
C10B C11B C6B 118(2)
C10B C11B H11B 121.0
P2 C12 H12 107.1
C13 C12 P2 112.3(4)
C13 C12 H12 107.1
C13 C12 C17 111.1(5)
C17 C12 P2 111.7(4)
C17 C12 H12 107.1
C12 C13 H13A 109.8
C12 C13 H13B 109.8
C12 C13 C14 109.2(5)
H13A C13 H13B 108.3
C14 C13 H13A 109.8
C14 C13 H13B 109.8
C13 C14 H14A 109.2
C13 C14 H14B 109.2
H14A C14 H14B 107.9
C15 C14 C13 112.2(5)
C15 C14 H14A 109.2
C15 C14 H14B 109.2
C14 C15 H15A 109.3
C14 C15 H15B 109.3
C14 C15 C16 111.4(5)
H15A C15 H15B 108.0
C16 C15 H15A 109.3
C16 C15 H15B 109.3
C15 C16 H16A 109.2
C15 C16 H16B 109.2
C15 C16 C17 112.2(6)
H16A C16 H16B 107.9
C17 C16 H16A 109.2
C17 C16 H16B 109.2
C12 C17 H17A 109.7
C12 C17 H17B 109.7
C16 C17 C12 109.7(5)
C16 C17 H17A 109.7
C16 C17 H17B 109.7
H17A C17 H17B 108.2
N2 C18 H18A 109.0
N2 C18 H18B 109.0
H18A C18 H18B 107.8
C19 C18 N2 113.1(5)
C19 C18 H18A 109.0
C19 C18 H18B 109.0
C20 C19 C18 120.9(6)
C24 C19 C18 120.0(6)
C24 C19 C20 119.1(7)
C19 C20 H20 119.8
C21 C20 C19 120.5(6)
C21 C20 H20 119.8
C20 C21 H21 119.0
C20 C21 C22 122.0(7)
C22 C21 H21 119.0
C21 C22 H22 121.9
C23 C22 C21 116.1(8)
C23 C22 H22 121.9
C22 C23 H23 118.5
C24 C23 C22 123.0(7)
C24 C23 H23 118.5
C19 C24 H24 120.4
C23 C24 C19 119.2(7)
C23 C24 H24 120.4
P1 C25 H25 107.1
C26 C25 P1 112.8(4)
C26 C25 H25 107.1
C30 C25 P1 111.1(4)
C30 C25 H25 107.1
C30 C25 C26 111.3(4)
C25 C26 H26A 109.5
C25 C26 H26B 109.5
H26A C26 H26B 108.1
C27 C26 C25 110.7(5)
C27 C26 H26A 109.5
C27 C26 H26B 109.5
C26 C27 H27A 109.6
C26 C27 H27B 109.6
C26 C27 C28 110.4(5)
H27A C27 H27B 108.1
C28 C27 H27A 109.6
C28 C27 H27B 109.6
C27 C28 H28A 108.9
C27 C28 H28B 108.9
H28A C28 H28B 107.7
C29 C28 C27 113.5(5)
C29 C28 H28A 108.9
C29 C28 H28B 108.9
C28 C29 H29A 109.4
C28 C29 H29B 109.4
C28 C29 C30 111.3(6)
H29A C29 H29B 108.0
C30 C29 H29A 109.4
C30 C29 H29B 109.4
C25 C30 C29 110.8(5)
C25 C30 H30A 109.5
C25 C30 H30B 109.5
C29 C30 H30A 109.5
C29 C30 H30B 109.5
H30A C30 H30B 108.1
Co1 C31 H31 124.4
C32 C31 Co1 71.6(3)
C32 C31 H31 125.7
C35 C31 Co1 69.9(3)
C35 C31 H31 125.7
C35 C31 C32 108.5(6)
Co1 C32 H32 126.3
C31 C32 Co1 67.9(4)
C31 C32 H32 126.8
C33 C32 Co1 70.6(4)
C33 C32 C31 106.4(6)
C33 C32 H32 126.8
Co1 C33 H33 126.3
C32 C33 Co1 70.7(4)
C32 C33 H33 125.5
C32 C33 C34 109.1(7)
C34 C33 Co1 69.1(4)
C34 C33 H33 125.5
Co1 C34 H34 125.2
C33 C34 Co1 71.1(4)
C33 C34 H34 125.8
C35 C34 Co1 69.4(4)
C35 C34 C33 108.4(6)
C35 C34 H34 125.8
Co1 C35 H35 124.5
C31 C35 Co1 69.8(3)
C31 C35 H35 126.2
C34 C35 Co1 71.0(3)
C34 C35 C31 107.5(6)
C34 C35 H35 126.2
N41 C41 C42 178(3)
N41 C41B C42B 173(3)
C41 C42 H42A 109.5
C41 C42 H42B 109.5
C41 C42 H42C 109.5
H42A C42 H42B 109.5
H42A C42 H42C 109.5
H42B C42 H42C 109.5
C41B C42B H42D 109.5
C41B C42B H42E 109.5
C41B C42B H42F 109.5
H42D C42B H42E 109.5
H42D C42B H42F 109.5
H42E C42B H42F 109.5
O1S2 S2 O2S2 117.6(3)
O1S2 S2 C2S 107.6(8)
O1S2 S2 C3S 95.8(11)
O2S2 S2 C2S 107.3(8)
O2S2 S2 C3S 101.9(11)
O3S2 S2 O1S2 112.4(3)
O3S2 S2 O2S2 114.9(3)
O3S2 S2 C2S 93.9(8)
O3S2 S2 C3S 111.8(11)
F1S2 C2S S2 119.0(18)
F1S2 C2S F2S2 102.1(14)
F1S2 C2S F3S2 110.5(19)
F2S2 C2S S2 115.1(16)
F3S2 C2S S2 112.0(14)
F3S2 C2S F2S2 95.4(17)
F4S2 C3S S2 113(2)
F5S2 C3S S2 108(2)
F5S2 C3S F4S2 102.2(19)
F6S2 C3S S2 116(2)
F6S2 C3S F4S2 106(2)
F6S2 C3S F5S2 111(3)
O1S1 S1 C1S 102.4(3)
O2S1 S1 O1S1 114.5(3)
O2S1 S1 O3S1 115.7(3)
O2S1 S1 C1S 103.2(4)
O3S1 S1 O1S1 114.4(3)
O3S1 S1 C1S 104.3(4)
F1S1 C1S S1 112.5(7)
F1S1 C1S F3S1 105.3(6)
F2S1 C1S S1 111.8(5)
F2S1 C1S F1S1 108.1(7)
F2S1 C1S F3S1 107.5(8)
F3S1 C1S S1 111.4(6)
H1C O1 H1D 109.5

loop_
_geom_bond_atom_site_label_1
_geom_bond_atom_site_label_2
_geom_bond_distance
Co1 P1 2.1950(19)
Co1 P2 2.198(2)
Co1 N41 1.884(5)
Co1 C31 2.055(5)
Co1 C32 2.104(7)
Co1 C33 2.103(7)
Co1 C34 2.077(6)
Co1 C35 2.057(5)
P1 C1 1.833(6)
P1 C4 1.836(6)
P1 C25 1.839(5)
P2 C2 1.810(6)
P2 C3 1.838(5)
P2 C12 1.836(5)
N1 C1 1.479(6)
N1 C2 1.448(6)
N1 C5 1.502(7)
N2 C3 1.468(7)
N2 C4 1.432(8)
N2 C18 1.487(7)
N41 C41 1.16(6)
N41 C41B 1.14(6)
C1 H1A 0.9700
C1 H1B 0.9700
C2 H2A 0.9700
C2 H2B 0.9700
C3 H3A 0.9700
C3 H3B 0.9700
C4 H4A 0.9700
C4 H4B 0.9700
C5 H5AA 0.9700
C5 H5AB 0.9700
C5 H5BC 0.9700
C5 H5BD 0.9700
C5 C6 1.55(6)
C5 C6B 1.49(6)
C6 C7 1.36(4)
C6 C11 1.35(6)
C6B C7B 1.31(5)
C6B C11B 1.46(5)
C7 H7 0.9300
C7 C8 1.44(3)
C7B H7B 0.9300
C7B C8B 1.47(3)
C8 H8 0.9300
C8 C9 1.34(2)
C8B H8B 0.9300
C8B C9B 1.40(3)
C9 H9 0.9300
C9 C10 1.39(3)
C9B H9B 0.9300
C9B C10B 1.42(2)
C10 H10 0.9300
C10 C11 1.38(3)
C10B H10B 0.9300
C10B C11B 1.40(3)
C11 H11 0.9300
C11B H11B 0.9300
C12 H12 0.9800
C12 C13 1.514(8)
C12 C17 1.546(8)
C13 H13A 0.9700
C13 H13B 0.9700
C13 C14 1.543(7)
C14 H14A 0.9700
C14 H14B 0.9700
C14 C15 1.487(8)
C15 H15A 0.9700
C15 H15B 0.9700
C15 C16 1.518(9)
C16 H16A 0.9700
C16 H16B 0.9700
C16 C17 1.524(7)
C17 H17A 0.9700
C17 H17B 0.9700
C18 H18A 0.9700
C18 H18B 0.9700
C18 C19 1.484(9)
C19 C20 1.399(9)
C19 C24 1.383(8)
C20 H20 0.9300
C20 C21 1.356(10)
C21 H21 0.9300
C21 C22 1.402(8)
C22 H22 0.9300
C22 C23 1.391(9)
C23 H23 0.9300
C23 C24 1.374(10)
C24 H24 0.9300
C25 H25 0.9800
C25 C26 1.536(8)
C25 C30 1.520(8)
C26 H26A 0.9700
C26 H26B 0.9700
C26 C27 1.516(7)
C27 H27A 0.9700
C27 H27B 0.9700
C27 C28 1.524(9)
C28 H28A 0.9700
C28 H28B 0.9700
C28 C29 1.519(9)
C29 H29A 0.9700
C29 H29B 0.9700
C29 C30 1.529(7)
C30 H30A 0.9700
C30 H30B 0.9700
C31 H31 0.9300
C31 C32 1.441(9)
C31 C35 1.415(7)
C32 H32 0.9300
C32 C33 1.397(8)
C33 H33 0.9300
C33 C34 1.421(8)
C34 H34 0.9300
C34 C35 1.398(8)
C35 H35 0.9300
C41 C42 1.48(4)
C41B C42B 1.40(5)
C42 H42A 0.9600
C42 H42B 0.9600
C42 H42C 0.9600
C42B H42D 0.9600
C42B H42E 0.9600
C42B H42F 0.9600
S2 O1S2 1.409(5)
S2 O2S2 1.446(4)
S2 O3S2 1.407(5)
S2 C2S 1.69(3)
S2 C3S 1.78(3)
F1S2 C2S 1.24(2)
F2S2 C2S 1.45(2)
F3S2 C2S 1.38(3)
F4S2 C3S 1.39(3)
F5S2 C3S 1.35(3)
F6S2 C3S 1.29(4)
S1 O1S1 1.440(4)
S1 O2S1 1.415(5)
S1 O3S1 1.428(5)
S1 C1S 1.803(7)
F1S1 C1S 1.327(9)
F2S1 C1S 1.317(8)
F3S1 C1S 1.337(9)
O1 H1C 0.8502
O1 H1D 0.8499

loop_
_geom_torsion_atom_site_label_1
_geom_torsion_atom_site_label_2
_geom_torsion_atom_site_label_3
_geom_torsion_atom_site_label_4
_geom_torsion
Co1 P1 C1 N1 -10.0(4)
Co1 P1 C4 N2 71.0(5)
Co1 P1 C25 C26 -171.4(3)
Co1 P1 C25 C30 62.8(4)
Co1 P2 C2 N1 13.9(4)
Co1 P2 C3 N2 -68.8(5)
Co1 P2 C12 C13 -179.6(3)
Co1 P2 C12 C17 -54.0(5)
Co1 C31 C32 C33 -60.4(4)
Co1 C31 C35 C34 61.3(4)
Co1 C32 C33 C34 -58.6(4)
Co1 C33 C34 C35 -59.7(4)
Co1 C34 C35 C31 -60.6(4)
P1 Co1 N41 C41 -157(9)
P1 C25 C26 C27 176.4(4)
P1 C25 C30 C29 -176.9(4)
P2 Co1 N41 C41 -75(9)
P2 C12 C13 C14 -176.4(4)
P2 C12 C17 C16 176.7(4)
N1 C5 C6 C7 -72(4)
N1 C5 C6 C11 99(3)
N1 C5 C6B C7B -79(4)
N1 C5 C6B C11B 97(3)
N2 C18 C19 C20 55.7(8)
N2 C18 C19 C24 -124.4(6)
C1 P1 C4 N2 -49.2(5)
C1 P1 C25 C26 -46.2(4)
C1 P1 C25 C30 -171.9(4)
C1 N1 C2 P2 63.2(6)
C1 N1 C5 C6 73(2)
C1 N1 C5 C6B 83(2)
C2 P2 C3 N2 51.4(5)
C2 P2 C12 C13 56.3(5)
C2 P2 C12 C17 -178.1(4)
C2 N1 C1 P1 -65.1(6)
C2 N1 C5 C6 -58(2)
C2 N1 C5 C6B -48(2)
C3 P2 C2 N1 -108.3(4)
C3 P2 C12 C13 -53.2(5)
C3 P2 C12 C17 72.4(5)
C3 N2 C4 P1 -70.7(5)
C3 N2 C18 C19 64.0(7)
C4 P1 C1 N1 111.5(4)
C4 P1 C25 C26 62.4(4)
C4 P1 C25 C30 -63.4(5)
C4 N2 C3 P2 69.9(5)
C4 N2 C18 C19 -167.0(6)
C5 N1 C1 P1 165.9(4)
C5 N1 C2 P2 -167.5(4)
C5 C6 C7 C8 177(3)
C5 C6 C11 C10 -176(3)
C5 C6B C7B C8B 178(3)
C5 C6B C11B C10B -175(3)
C6 C7 C8 C9 -4(3)
C6B C7B C8B C9B -5(4)
C7 C6 C11 C10 -5(5)
C7 C8 C9 C10 1(2)
C7B C6B C11B C10B 2(4)
C7B C8B C9B C10B 4(3)
C8 C9 C10 C11 0(3)
C8B C9B C10B C11B -1(2)
C9 C10 C11 C6 2(3)
C9B C10B C11B C6B -2(3)
C11 C6 C7 C8 6(5)
C11B C6B C7B C8B 1(5)
C12 P2 C2 N1 142.6(4)
C12 P2 C3 N2 161.9(5)
C12 C13 C14 C15 -57.3(7)
C13 C12 C17 C16 -57.1(7)
C13 C14 C15 C16 55.5(7)
C14 C15 C16 C17 -54.5(7)
C15 C16 C17 C12 54.5(7)
C17 C12 C13 C14 57.7(6)
C18 N2 C3 P2 -162.3(4)
C18 N2 C4 P1 162.1(4)
C18 C19 C20 C21 179.6(7)
C18 C19 C24 C23 -178.8(7)
C19 C20 C21 C22 -0.9(12)
C20 C19 C24 C23 1.0(10)
C20 C21 C22 C23 1.2(11)
C21 C22 C23 C24 -0.4(12)
C22 C23 C24 C19 -0.7(12)
C24 C19 C20 C21 -0.2(10)
C25 P1 C1 N1 -138.1(4)
C25 P1 C4 N2 -160.9(4)
C25 C26 C27 C28 55.5(7)
C26 C25 C30 C29 56.5(6)
C26 C27 C28 C29 -54.1(7)
C27 C28 C29 C30 53.0(7)
C28 C29 C30 C25 -53.5(6)
C30 C25 C26 C27 -58.0(6)
C31 Co1 N41 C41 102(9)
C31 C32 C33 Co1 58.7(4)
C31 C32 C33 C34 0.1(7)
C32 Co1 N41 C41 99(9)
C32 C31 C35 Co1 -61.5(4)
C32 C31 C35 C34 -0.1(7)
C32 C33 C34 Co1 59.5(4)
C32 C33 C34 C35 -0.1(7)
C33 Co1 N41 C41 64(9)
C33 C34 C35 Co1 60.7(4)
C33 C34 C35 C31 0.2(7)
C34 Co1 N41 C41 28(9)
C35 Co1 N41 C41 20(9)
C35 C31 C32 Co1 60.4(4)
C35 C31 C32 C33 0.0(7)
O1S2 S2 C2S F1S2 -40.0(17)
O1S2 S2 C2S F2S2 81.5(16)
O1S2 S2 C2S F3S2 -171.0(11)
O1S2 S2 C3S F4S2 -50.0(19)
O1S2 S2 C3S F5S2 62.0(19)
O1S2 S2 C3S F6S2 -173(2)
O2S2 S2 C2S F1S2 -167.5(14)
O2S2 S2 C2S F2S2 -45.9(17)
O2S2 S2 C2S F3S2 61.6(14)
O2S2 S2 C3S F4S2 -169.8(16)
O2S2 S2 C3S F5S2 -58(2)
O2S2 S2 C3S F6S2 67(2)
O3S2 S2 C2S F1S2 74.9(16)
O3S2 S2 C2S F2S2 -163.5(15)
O3S2 S2 C2S F3S2 -56.0(13)
O3S2 S2 C3S F4S2 67(2)
O3S2 S2 C3S F5S2 179.0(15)
O3S2 S2 C3S F6S2 -56(3)
O1S1 S1 C1S F1S1 59.4(7)
O1S1 S1 C1S F2S1 -178.8(7)
O1S1 S1 C1S F3S1 -58.5(7)
O2S1 S1 C1S F1S1 178.6(6)
O2S1 S1 C1S F2S1 -59.6(8)
O2S1 S1 C1S F3S1 60.6(7)
O3S1 S1 C1S F1S1 -60.0(7)
O3S1 S1 C1S F2S1 61.7(8)
O3S1 S1 C1S F3S1 -178.0(6)

loop_
_exptl_oxdiff_crystal_face_indexfrac_h
_exptl_oxdiff_crystal_face_indexfrac_k
_exptl_oxdiff_crystal_face_indexfrac_l
_exptl_oxdiff_crystal_face_x
_exptl_oxdiff_crystal_face_y
_exptl_oxdiff_crystal_face_z
0.0000 -0.0004 1.0007 0.0008 0.0117 0.0121
-1.0002 0.0012 -0.9997 -0.0045 -0.0417 0.0085
1.0002 -0.0012 0.9997 0.0045 0.0417 -0.0085
1.0011 -0.9999 -2.0068 0.0698 -0.0003 -0.0425
-1.0011 0.9999 2.0068 -0.0698 0.0003 0.0425
-0.9991 -0.9999 1.9981 0.0653 -0.0138 0.0472
0.9991 0.9999 -1.9981 -0.0653 0.0138 -0.0472
-0.0000 0.0004 -1.0007 -0.0008 -0.0117 -0.0121

loop_
_twin_individual_id
_twin_individual_mass_fraction_refined
_oxdiff_twin_reflns_isolated
_oxdiff_twin_reflns_overlapped
_twin_individual_twin_lattice_type
_twin_individual_twin_matrix_11
_twin_individual_twin_matrix_12
_twin_individual_twin_matrix_13
_twin_individual_twin_matrix_21
_twin_individual_twin_matrix_22
_twin_individual_twin_matrix_23
_twin_individual_twin_matrix_31
_twin_individual_twin_matrix_32
_twin_individual_twin_matrix_33
1 0.8679 21577 6431 ref 1.0000 0.0000 0.0000 0.0000 1.0000 0.0000 0.0000 0.0000 1.0000
2 0.1321 0 6431 nmt 0.9921 0.0019 0.0036 -0.0027 -0.9975 0.0017 -0.7257 -0.0978 -1.0064
